data_8102055
loop_
_publ_author_name
'Tzvetkov, N. T.'
'Neumann, B.'
'Stammler, H.-G.'
'Mattay, J.'

_publ_section_title
;
Crystal structure of (1aSR,3aRS,7aSR)-3a-but-2-ynyl-1a,2,3,3a,4,5-
hexahydro-1H-cyclopropa[c]inden-6(7H)-one, C~14~H~18~O
;
_journal_issue 4
_journal_name_full 'Zeitschrift f\"ur Kristallographie - New Crystal Structures'
_journal_page_first 481
_journal_page_last 482
_journal_volume 221
_journal_year 2006
_chemical_formula_moiety 'C14 H18 O'
_chemical_formula_sum 'C14 H18 O'
_chemical_formula_weight 202.28
_chemical_name_systematic
; 
(1aSR,3aRS,7aSR)-3a-but-2-ynyl-1a,2,3,3a,4,5-hexahydro-1H-cyclopropa[c]inden-
6(7H)-one, C14H18O 
;
_space_group_IT_number 14
_symmetry_cell_setting monoclinic
_symmetry_space_group_name_Hall '-P 2ybc'
_symmetry_space_group_name_H-M 'P 1 21/c 1'
_atom_sites_solution_hydrogens geom
_atom_sites_solution_primary direct
_atom_sites_solution_secondary difmap
_audit_creation_method SHELXL-97
_cell_angle_alpha 90.00
_cell_angle_beta 98.6400(14)
_cell_angle_gamma 90.00
_cell_formula_units_Z 4
_cell_length_a 13.7800(4)
_cell_length_b 7.1220(3)
_cell_length_c 11.7670(7)
_cell_measurement_reflns_used 2134
_cell_measurement_temperature 100(2)
_cell_measurement_theta_max 25.028
_cell_measurement_theta_min 2.910
_cell_volume 1141.72(9)
_computing_cell_refinement 'HKL Scalepack (Otwinowski & Minor 1997)'
_computing_data_collection KappaCCD
_computing_data_reduction 'Denzo/Scalepak (Otwinowski & Minor 1997)'
_computing_molecular_graphics 'SHELXTL-PLUS (1990) [4]'
_computing_publication_material 'SHELXL-97 (Sheldrick 1997) [3]'
_computing_structure_refinement 'SHELXL-97 (Sheldrick 1997) [3]'
_computing_structure_solution 'SHELXS-97 (Sheldrick 1990) [2]'
_diffrn_ambient_temperature 100(2)
_diffrn_measured_fraction_theta_full 0.998
_diffrn_measured_fraction_theta_max 0.998
_diffrn_measurement_device_type 'Nonius kappaCCD'
_diffrn_measurement_method 'CCD; rotation images; thick slices'
_diffrn_radiation_monochromator graphite
_diffrn_radiation_source 'fine-focus sealed tube'
_diffrn_radiation_type MoK\a
_diffrn_radiation_wavelength 0.71073
_diffrn_reflns_av_R_equivalents 0.038
_diffrn_reflns_av_sigmaI/netI 0.0413
_diffrn_reflns_limit_h_max 16
_diffrn_reflns_limit_h_min -16
_diffrn_reflns_limit_k_max 8
_diffrn_reflns_limit_k_min -8
_diffrn_reflns_limit_l_max 13
_diffrn_reflns_limit_l_min -13
_diffrn_reflns_number 7865
_diffrn_reflns_theta_full 25.00
_diffrn_reflns_theta_max 25.00
_diffrn_reflns_theta_min 2.99
_exptl_absorpt_coefficient_mu 0.072
_exptl_absorpt_correction_T_max 0.9986
_exptl_absorpt_correction_T_min 0.9788
_exptl_absorpt_correction_type multi-scan
_exptl_absorpt_process_details 'Denzo/Scalepak (Otwinowski & Minor, 1997)'
_exptl_crystal_colour colorless
_exptl_crystal_density_diffrn 1.177
_exptl_crystal_density_method 'not measured'
_exptl_crystal_description needle
_exptl_crystal_F_000 440
_exptl_crystal_size_max 0.30
_exptl_crystal_size_mid 0.08
_exptl_crystal_size_min 0.02
_refine_diff_density_max 0.212
_refine_diff_density_min -0.258
_refine_diff_density_rms 0.046
_refine_ls_extinction_method none
_refine_ls_goodness_of_fit_ref 1.026
_refine_ls_hydrogen_treatment constr
_refine_ls_matrix_type full
_refine_ls_number_parameters 137
_refine_ls_number_reflns 2012
_refine_ls_number_restraints 0
_refine_ls_restrained_S_all 1.026
_refine_ls_R_factor_all 0.0594
_refine_ls_R_factor_gt 0.0452
_refine_ls_shift/su_max 0.000
_refine_ls_shift/su_mean 0.000
_refine_ls_structure_factor_coef Fsqd
_refine_ls_weighting_details 'calc w=1/[\s^2^(Fo^2^)+(0.0640P)^2^+0.3846P] where P=(Fo^2^+2Fc^2^)/3'
_refine_ls_weighting_scheme calc
_refine_ls_wR_factor_gt 0.1145
_refine_ls_wR_factor_ref 0.1251
_reflns_number_gt 1575
_reflns_number_total 2012
_reflns_threshold_expression >2sigma(I)
_cod_data_source_file 1267-1887.cff
_cod_data_source_block niko01
_cod_original_sg_symbol_H-M P12(1)/c1
_cod_database_code 8102055

loop_
_symmetry_equiv_pos_as_xyz
'x, y, z'
'-x, y+1/2, -z+1/2'
'-x, -y, -z'
'x, -y-1/2, z-1/2'

loop_
_atom_site_label
_atom_site_type_symbol
_atom_site_fract_x
_atom_site_fract_y
_atom_site_fract_z
_atom_site_U_iso_or_equiv
_atom_site_adp_type
_atom_site_occupancy
_atom_site_symmetry_multiplicity
_atom_site_Wyckoff_symbol
_atom_site_calc_flag
_atom_site_refinement_flags
_atom_site_disorder_assembly
_atom_site_disorder_group
O1 O 0.52014(9) 0.52242(17) 0.30226(10) 0.0335(3) Uani 1 4 e d . . .
C1 C 0.32690(12) 0.5289(2) 0.07343(14) 0.0243(4) Uani 1 4 e d . . .
C2 C 0.42819(12) 0.4544(2) 0.11819(14) 0.0261(4) Uani 1 4 e d . . .
H2A H 0.4785 0.5305 0.0875 0.031 Uiso 1 4 e calc R . .
H2B H 0.4342 0.3228 0.0931 0.031 Uiso 1 4 e calc R . .
C3 C 0.44358(12) 0.4648(2) 0.24828(14) 0.0253(4) Uani 1 4 e d . . .
C4 C 0.36014(12) 0.3980(3) 0.30873(14) 0.0280(4) Uani 1 4 e d . . .
H4A H 0.3716 0.4445 0.3889 0.034 Uiso 1 4 e calc R . .
H4B H 0.3614 0.2591 0.3116 0.034 Uiso 1 4 e calc R . .
C5 C 0.25724(12) 0.4616(2) 0.25208(14) 0.0270(4) Uani 1 4 e d . . .
H5A H 0.2069 0.3890 0.2851 0.032 Uiso 1 4 e calc R . .
H5B H 0.2483 0.5960 0.2694 0.032 Uiso 1 4 e calc R . .
C6 C 0.24238(11) 0.4337(2) 0.12166(13) 0.0237(4) Uani 1 4 e d . . .
C7 C 0.15075(12) 0.5263(2) 0.05352(15) 0.0309(4) Uani 1 4 e d . . .
H7A H 0.1351 0.6455 0.0902 0.037 Uiso 1 4 e calc R . .
H7B H 0.0933 0.4416 0.0486 0.037 Uiso 1 4 e calc R . .
C8 C 0.17860(14) 0.5628(3) -0.06678(16) 0.0363(5) Uani 1 4 e d . . .
H8A H 0.1642 0.4513 -0.1168 0.044 Uiso 1 4 e calc R . .
H8B H 0.1420 0.6717 -0.1038 0.044 Uiso 1 4 e calc R . .
C9 C 0.28846(13) 0.6028(3) -0.04499(15) 0.0327(4) Uani 1 4 e d . . .
H9 H 0.3286 0.5909 -0.1087 0.039 Uiso 1 4 e calc R . .
C10 C 0.31830(14) 0.7386(2) 0.05243(15) 0.0343(4) Uani 1 4 e d . . .
H10A H 0.2656 0.8068 0.0838 0.041 Uiso 1 4 e calc R . .
H10B H 0.3797 0.8108 0.0522 0.041 Uiso 1 4 e calc R . .
C11 C 0.24196(12) 0.2209(2) 0.09080(14) 0.0245(4) Uani 1 4 e d . . .
H11A H 0.2431 0.2074 0.0073 0.029 Uiso 1 4 e calc R . .
H11B H 0.3022 0.1618 0.1319 0.029 Uiso 1 4 e calc R . .
C12 C 0.15590(12) 0.1215(2) 0.12088(13) 0.0256(4) Uani 1 4 e d . . .
C13 C 0.08404(12) 0.0432(2) 0.14258(14) 0.0271(4) Uani 1 4 e d . . .
C14 C -0.00493(13) -0.0506(3) 0.16868(16) 0.0341(4) Uani 1 4 e d . . .
H14A H -0.0129 -0.0251 0.2486 0.051 Uiso 1 4 e calc R . .
H14B H 0.0009 -0.1863 0.1576 0.051 Uiso 1 4 e calc R . .
H14C H -0.0622 -0.0030 0.1172 0.051 Uiso 1 4 e calc R . .

loop_
_atom_site_aniso_label
_atom_site_aniso_U_11
_atom_site_aniso_U_22
_atom_site_aniso_U_33
_atom_site_aniso_U_23
_atom_site_aniso_U_13
_atom_site_aniso_U_12
O1 0.0272(7) 0.0333(7) 0.0374(7) 0.0033(5) -0.0036(5) -0.0054(5)
C1 0.0261(9) 0.0214(8) 0.0253(8) 0.0005(7) 0.0033(7) -0.0006(7)
C2 0.0239(9) 0.0251(8) 0.0301(9) 0.0010(7) 0.0071(7) -0.0019(7)
C3 0.0238(9) 0.0198(8) 0.0314(9) 0.0017(7) 0.0015(7) 0.0009(7)
C4 0.0293(9) 0.0308(9) 0.0241(8) -0.0013(7) 0.0048(7) -0.0035(7)
C5 0.0253(9) 0.0267(9) 0.0303(9) -0.0069(7) 0.0081(7) -0.0022(7)
C6 0.0214(8) 0.0222(8) 0.0274(8) -0.0036(7) 0.0036(6) 0.0010(6)
C7 0.0253(9) 0.0250(9) 0.0409(10) -0.0024(7) -0.0001(7) 0.0032(7)
C8 0.0372(11) 0.0305(10) 0.0377(10) 0.0056(8) -0.0054(8) 0.0023(8)
C9 0.0356(10) 0.0295(9) 0.0319(9) 0.0062(8) 0.0015(7) -0.0015(8)
C10 0.0342(10) 0.0229(9) 0.0448(10) 0.0040(8) 0.0022(8) -0.0025(8)
C11 0.0243(8) 0.0234(9) 0.0259(8) -0.0027(7) 0.0043(6) -0.0002(7)
C12 0.0273(9) 0.0234(8) 0.0259(8) -0.0039(7) 0.0032(6) 0.0006(7)
C13 0.0271(9) 0.0270(9) 0.0271(8) -0.0020(7) 0.0033(7) -0.0006(7)
C14 0.0286(10) 0.0362(10) 0.0378(10) -0.0011(8) 0.0063(7) -0.0062(8)

loop_
_atom_type_symbol
_atom_type_description
_atom_type_scat_dispersion_real
_atom_type_scat_dispersion_imag
_atom_type_scat_source
C C 0.0033 0.0016 'International Tables Vol C Tables 4.2.6.8 and 6.1.1.4'
H H 0.0000 0.0000 'International Tables Vol C Tables 4.2.6.8 and 6.1.1.4'
O O 0.0106 0.0060 'International Tables Vol C Tables 4.2.6.8 and 6.1.1.4'

loop_
_geom_angle_atom_site_label_1
_geom_angle_atom_site_label_2
_geom_angle_atom_site_label_3
_geom_angle
_geom_angle_site_symmetry_1
_geom_angle_site_symmetry_3
_geom_angle_publ_flag
C9 C1 C2 128.43(14) . . ?
C9 C1 C10 59.84(11) . . ?
C2 C1 C10 116.61(14) . . ?
C9 C1 C6 108.43(13) . . ?
C2 C1 C6 115.48(13) . . ?
C10 C1 C6 116.89(14) . . ?
C1 C2 C3 108.46(13) . . ?
C1 C2 H2A 110.0 . . ?
C3 C2 H2A 110.0 . . ?
C1 C2 H2B 110.0 . . ?
C3 C2 H2B 110.0 . . ?
H2A C2 H2B 108.4 . . ?
O1 C3 C2 121.47(15) . . ?
O1 C3 C4 121.29(15) . . ?
C2 C3 C4 117.23(14) . . ?
C3 C4 C5 114.72(14) . . ?
C3 C4 H4A 108.6 . . ?
C5 C4 H4A 108.6 . . ?
C3 C4 H4B 108.6 . . ?
C5 C4 H4B 108.6 . . ?
H4A C4 H4B 107.6 . . ?
C6 C5 C4 111.80(13) . . ?
C6 C5 H5A 109.3 . . ?
C4 C5 H5A 109.3 . . ?
C6 C5 H5B 109.3 . . ?
C4 C5 H5B 109.3 . . ?
H5A C5 H5B 107.9 . . ?
C1 C6 C5 108.67(13) . . ?
C1 C6 C7 103.18(13) . . ?
C5 C6 C7 116.27(13) . . ?
C1 C6 C11 108.73(13) . . ?
C5 C6 C11 110.80(13) . . ?
C7 C6 C11 108.75(13) . . ?
C6 C7 C8 104.61(13) . . ?
C6 C7 H7A 110.8 . . ?
C8 C7 H7A 110.8 . . ?
C6 C7 H7B 110.8 . . ?
C8 C7 H7B 110.8 . . ?
H7A C7 H7B 108.9 . . ?
C9 C8 C7 104.76(14) . . ?
C9 C8 H8A 110.8 . . ?
C7 C8 H8A 110.8 . . ?
C9 C8 H8B 110.8 . . ?
C7 C8 H8B 110.8 . . ?
H8A C8 H8B 108.9 . . ?
C10 C9 C1 60.29(11) . . ?
C10 C9 C8 113.47(16) . . ?
C1 C9 C8 106.98(14) . . ?
C10 C9 H9 120.4 . . ?
C1 C9 H9 120.4 . . ?
C8 C9 H9 120.4 . . ?
C9 C10 C1 59.87(11) . . ?
C9 C10 H10A 117.8 . . ?
C1 C10 H10A 117.8 . . ?
C9 C10 H10B 117.8 . . ?
C1 C10 H10B 117.8 . . ?
H10A C10 H10B 114.9 . . ?
C12 C11 C6 112.80(13) . . ?
C12 C11 H11A 109.0 . . ?
C6 C11 H11A 109.0 . . ?
C12 C11 H11B 109.0 . . ?
C6 C11 H11B 109.0 . . ?
H11A C11 H11B 107.8 . . ?
C13 C12 C11 177.95(18) . . ?
C12 C13 C14 179.24(19) . . ?
C13 C14 H14A 109.5 . . ?
C13 C14 H14B 109.5 . . ?
H14A C14 H14B 109.5 . . ?
C13 C14 H14C 109.5 . . ?
H14A C14 H14C 109.5 . . ?
H14B C14 H14C 109.5 . . ?

loop_
_geom_bond_atom_site_label_1
_geom_bond_atom_site_label_2
_geom_bond_distance
_geom_bond_site_symmetry_2
_geom_bond_publ_flag
O1 C3 1.218(2) . ?
C1 C9 1.509(2) . ?
C1 C2 1.512(2) . ?
C1 C10 1.516(2) . ?
C1 C6 1.528(2) . ?
C2 C3 1.515(2) . ?
C2 H2A 0.9900 . ?
C2 H2B 0.9900 . ?
C3 C4 1.517(2) . ?
C4 C5 1.541(2) . ?
C4 H4A 0.9900 . ?
C4 H4B 0.9900 . ?
C5 C6 1.530(2) . ?
C5 H5A 0.9900 . ?
C5 H5B 0.9900 . ?
C6 C7 1.539(2) . ?
C6 C11 1.558(2) . ?
C7 C8 1.543(3) . ?
C7 H7A 0.9900 . ?
C7 H7B 0.9900 . ?
C8 C9 1.524(3) . ?
C8 H8A 0.9900 . ?
C8 H8B 0.9900 . ?
C9 C10 1.509(3) . ?
C9 H9 1.0000 . ?
C10 H10A 0.9900 . ?
C10 H10B 0.9900 . ?
C11 C12 1.469(2) . ?
C11 H11A 0.9900 . ?
C11 H11B 0.9900 . ?
C12 C13 1.197(2) . ?
C13 C14 1.469(2) . ?
C14 H14A 0.9800 . ?
C14 H14B 0.9800 . ?
C14 H14C 0.9800 . ?
